data_1574162
loop_
_publ_author_name
'Szych, Lilian S.'
'Bresien, Jonas'
'Fischer, Lukas'
'Ernst, Moritz J.'
'Goicoechea, Jose M.'

_publ_section_title
;
 Reactivity of an arsanyl-phosphagallene: decarbonylation of CO2 and COS
 to form phosphaketenes
;
_journal_issue 17
_journal_name_full 'Chemical Science'
_journal_page_first 7397
_journal_page_last 7410
_journal_paper_doi 10.1039/D5SC00295H
_journal_volume 16
_journal_year 2025
_chemical_formula_moiety 'C56 H79 As Ga N4 O2 P, C6 H14'
_chemical_formula_sum 'C62 H93 As Ga N4 O2 P'
_chemical_formula_weight 1102.01
_chemical_name_systematic
;
 [{N(2,6-iPr-C6H3)}2(CMe)2CH]Ga(PCO)OAs[{N(2,6-iPr-C6H3)}2(CH2)2]*hex
;
_space_group_crystal_system monoclinic
_space_group_IT_number 14
_space_group_name_Hall '-P 2ybc'
_space_group_name_H-M_alt 'P 1 21/c 1'
_atom_sites_solution_hydrogens geom
_audit_creation_method SHELXL-2018/1
_audit_update_record
;
2024-12-12 deposited with the CCDC.	2025-03-17 downloaded from the CCDC.
;
_cell_angle_alpha 90
_cell_angle_beta 91.8310(10)
_cell_angle_gamma 90
_cell_formula_units_Z 4
_cell_length_a 13.35620(10)
_cell_length_b 24.7151(2)
_cell_length_c 18.59200(10)
_cell_measurement_reflns_used 39856
_cell_measurement_temperature 200(2)
_cell_measurement_theta_max 76.4000
_cell_measurement_theta_min 4.2460
_cell_volume 6134.08(8)
_computing_cell_refinement 'CrysAlisPro 1.171.42.72a (Rigaku OD, 2022)'
_computing_data_collection 'CrysAlisPro 1.171.42.72a (Rigaku OD, 2022)'
_computing_data_reduction 'CrysAlisPro 1.171.42.72a (Rigaku OD, 2022)'
_computing_structure_refinement 'SHELXL-2018/1 (Sheldrick, 2018)'
_computing_structure_solution 'SHELXS-97 (Sheldrick, 1990)'
_diffrn_ambient_temperature 200(2)
_diffrn_detector 'CCD plate'
_diffrn_detector_area_resol_mean 10.5035
_diffrn_detector_type Atlas
_diffrn_measured_fraction_theta_full 1.000
_diffrn_measured_fraction_theta_max 0.993
_diffrn_measurement_device 'four-circle diffractometer'
_diffrn_measurement_device_type 'SuperNova, Dual, Cu at home/near, Atlas'
_diffrn_measurement_method '\w scans'
_diffrn_radiation_type CuK\a
_diffrn_radiation_wavelength 1.54184
_diffrn_reflns_av_R_equivalents 0.0319
_diffrn_reflns_av_unetI/netI 0.0209
_diffrn_reflns_Laue_measured_fraction_full 1.000
_diffrn_reflns_Laue_measured_fraction_max 0.993
_diffrn_reflns_limit_h_max 16
_diffrn_reflns_limit_h_min -14
_diffrn_reflns_limit_k_max 30
_diffrn_reflns_limit_k_min -30
_diffrn_reflns_limit_l_max 23
_diffrn_reflns_limit_l_min -22
_diffrn_reflns_number 73862
_diffrn_reflns_point_group_measured_fraction_full 1.000
_diffrn_reflns_point_group_measured_fraction_max 0.993
_diffrn_reflns_theta_full 67.684
_diffrn_reflns_theta_max 76.357
_diffrn_reflns_theta_min 3.577
_diffrn_source 'micro-focus sealed X-ray tube'
_diffrn_source_type 'SuperNova (Cu) X-ray Source'
_exptl_absorpt_coefficient_mu 1.780
_exptl_absorpt_correction_T_max 1.00000
_exptl_absorpt_correction_T_min 0.87875
_exptl_absorpt_correction_type multi-scan
_exptl_absorpt_process_details
;
CrysAlisPro 1.171.42.72a (Rigaku Oxford Diffraction, 2022)
Empirical absorption correction using spherical harmonics,
implemented in SCALE3 ABSPACK scaling algorithm.
;
_exptl_crystal_colour colourless
_exptl_crystal_density_diffrn 1.193
_exptl_crystal_description block
_exptl_crystal_F_000 2352
_exptl_crystal_size_max 0.180
_exptl_crystal_size_mid 0.080
_exptl_crystal_size_min 0.060
_refine_diff_density_max 0.307
_refine_diff_density_min -0.350
_refine_diff_density_rms 0.042
_refine_ls_extinction_method none
_refine_ls_goodness_of_fit_ref 1.029
_refine_ls_hydrogen_treatment constr
_refine_ls_matrix_type full
_refine_ls_number_parameters 658
_refine_ls_number_reflns 12771
_refine_ls_number_restraints 0
_refine_ls_restrained_S_all 1.029
_refine_ls_R_factor_all 0.0323
_refine_ls_R_factor_gt 0.0274
_refine_ls_shift/su_max 0.003
_refine_ls_shift/su_mean 0.000
_refine_ls_structure_factor_coef Fsqd
_refine_ls_weighting_details 'w=1/[\s^2^(Fo^2^)+(0.0327P)^2^+2.2755P] where P=(Fo^2^+2Fc^2^)/3'
_refine_ls_weighting_scheme calc
_refine_ls_wR_factor_gt 0.0683
_refine_ls_wR_factor_ref 0.0721
_reflns_Friedel_coverage 0.000
_reflns_number_gt 11404
_reflns_number_total 12771
_reflns_threshold_expression 'I > 2\s(I)'
_cod_data_source_file d5sc00295h3.cif
_cod_data_source_block LS050_4_3
_cod_depositor_comments 'Adding full bibliography for 1574160--1574169.cif.'
_cod_original_sg_symbol_H-M 'P 21/c'
_cod_database_code 1574162
_shelx_shelxl_version_number 2018/1
_shelx_space_group_comment
;
The symmetry employed for this shelxl refinement is uniquely defined
by the following loop, which should always be used as a source of
symmetry information in preference to the above space-group names.
They are only intended as comments.
;
_shelx_estimated_absorpt_t_min 0.740
_shelx_estimated_absorpt_t_max 0.901

loop_
_space_group_symop_operation_xyz
'x, y, z'
'-x, y+1/2, -z+1/2'
'-x, -y, -z'
'x, -y-1/2, z-1/2'

loop_
_atom_site_label
_atom_site_type_symbol
_atom_site_fract_x
_atom_site_fract_y
_atom_site_fract_z
_atom_site_U_iso_or_equiv
_atom_site_adp_type
_atom_site_occupancy
_atom_site_site_symmetry_order
_atom_site_calc_flag
_atom_site_refinement_flags_posn
_atom_site_refinement_flags_adp
_atom_site_refinement_flags_occupancy
_atom_site_disorder_assembly
_atom_site_disorder_group
Ga1 Ga 0.38345(2) 0.72590(2) 0.87132(2) 0.02482(5) Uani 1 1 d . . . . .
As1 As 0.27765(2) 0.61581(2) 0.81968(2) 0.02414(4) Uani 1 1 d . . . . .
O1 O 0.34447(8) 0.65606(4) 0.88468(5) 0.0289(2) Uani 1 1 d . . . . .
N1 N 0.22507(9) 0.56294(5) 0.87744(6) 0.0280(2) Uani 1 1 d . . . . .
N2 N 0.37469(9) 0.56547(5) 0.79561(6) 0.0280(2) Uani 1 1 d . . . . .
N3 N 0.29145(9) 0.78126(5) 0.90330(6) 0.0292(2) Uani 1 1 d . . . . .
N4 N 0.48904(9) 0.73909(5) 0.94418(6) 0.0280(2) Uani 1 1 d . . . . .
P2 P 0.43475(4) 0.73983(2) 0.75295(2) 0.04516(11) Uani 1 1 d . . . . .
C1 C 0.32031(16) 0.73327(8) 0.71879(9) 0.0464(4) Uani 1 1 d . . . . .
O2 O 0.24301(13) 0.72869(9) 0.68917(8) 0.0734(5) Uani 1 1 d . . . . .
C2 C 0.29944(12) 0.52159(6) 0.89707(8) 0.0328(3) Uani 1 1 d . . . . .
H2A H 0.265941 0.487584 0.910903 0.039 Uiso 1 1 calc R U . . .
H2B H 0.342540 0.534014 0.938120 0.039 Uiso 1 1 calc R U . . .
C3 C 0.36160(12) 0.51263(6) 0.83096(8) 0.0333(3) Uani 1 1 d . . . . .
H3A H 0.427653 0.497156 0.845239 0.040 Uiso 1 1 calc R U . . .
H3B H 0.326984 0.487096 0.797519 0.040 Uiso 1 1 calc R U . . .
C4 C 0.14115(11) 0.57163(6) 0.92245(8) 0.0304(3) Uani 1 1 d . . . . .
C5 C 0.15298(11) 0.59007(6) 0.99387(8) 0.0329(3) Uani 1 1 d . . . . .
C6 C 0.06760(13) 0.59476(8) 1.03500(9) 0.0423(4) Uani 1 1 d . . . . .
H6 H 0.074482 0.606937 1.083371 0.051 Uiso 1 1 calc R U . . .
C7 C -0.02647(13) 0.58211(9) 1.00701(10) 0.0495(4) Uani 1 1 d . . . . .
H7 H -0.083294 0.585060 1.036215 0.059 Uiso 1 1 calc R U . . .
C8 C -0.03772(13) 0.56522(8) 0.93666(10) 0.0460(4) Uani 1 1 d . . . . .
H8 H -0.102788 0.557106 0.917511 0.055 Uiso 1 1 calc R U . . .
C9 C 0.04433(12) 0.55982(7) 0.89318(9) 0.0372(3) Uani 1 1 d . . . . .
C10 C 0.25422(12) 0.60372(7) 1.02880(8) 0.0347(3) Uani 1 1 d . . . . .
H10 H 0.304853 0.603783 0.990329 0.042 Uiso 1 1 calc R U . . .
C11 C 0.25552(15) 0.65948(8) 1.06413(11) 0.0506(4) Uani 1 1 d . . . . .
H11A H 0.235649 0.686899 1.028368 0.076 Uiso 1 1 calc R U . . .
H11B H 0.323218 0.667403 1.083143 0.076 Uiso 1 1 calc R U . . .
H11C H 0.208540 0.659936 1.103545 0.076 Uiso 1 1 calc R U . . .
C12 C 0.28435(15) 0.55982(9) 1.08364(9) 0.0484(4) Uani 1 1 d . . . . .
H12A H 0.236535 0.559484 1.122541 0.073 Uiso 1 1 calc R U . . .
H12B H 0.351645 0.567485 1.103622 0.073 Uiso 1 1 calc R U . . .
H12C H 0.284117 0.524457 1.059806 0.073 Uiso 1 1 calc R U . . .
C13 C 0.03050(13) 0.54011(8) 0.81597(9) 0.0451(4) Uani 1 1 d . . . . .
H13 H 0.078995 0.560388 0.786206 0.054 Uiso 1 1 calc R U . . .
C14 C -0.07498(16) 0.55056(13) 0.78352(12) 0.0720(7) Uani 1 1 d . . . . .
H14A H -0.123659 0.528310 0.808515 0.108 Uiso 1 1 calc R U . . .
H14B H -0.076600 0.541142 0.732288 0.108 Uiso 1 1 calc R U . . .
H14C H -0.091939 0.588876 0.789044 0.108 Uiso 1 1 calc R U . . .
C15 C 0.05636(19) 0.48028(9) 0.81091(11) 0.0609(6) Uani 1 1 d . . . . .
H15A H 0.126616 0.474814 0.825985 0.091 Uiso 1 1 calc R U . . .
H15B H 0.045948 0.468013 0.761105 0.091 Uiso 1 1 calc R U . . .
H15C H 0.013184 0.459490 0.842373 0.091 Uiso 1 1 calc R U . . .
C16 C 0.40555(11) 0.56388(6) 0.72194(8) 0.0302(3) Uani 1 1 d . . . . .
C17 C 0.50341(12) 0.58062(6) 0.70675(8) 0.0331(3) Uani 1 1 d . . . . .
C18 C 0.53416(13) 0.57837(8) 0.63580(9) 0.0421(4) Uani 1 1 d . . . . .
H18 H 0.600128 0.589504 0.625124 0.050 Uiso 1 1 calc R U . . .
C19 C 0.47065(15) 0.56027(8) 0.58058(9) 0.0473(4) Uani 1 1 d . . . . .
H19 H 0.492902 0.558947 0.532584 0.057 Uiso 1 1 calc R U . . .
C20 C 0.37478(14) 0.54419(8) 0.59593(9) 0.0437(4) Uani 1 1 d . . . . .
H20 H 0.331367 0.531812 0.557939 0.052 Uiso 1 1 calc R U . . .
C21 C 0.33992(12) 0.54567(6) 0.66598(8) 0.0342(3) Uani 1 1 d . . . . .
C22 C 0.57654(12) 0.59890(7) 0.76610(9) 0.0362(3) Uani 1 1 d . . . . .
H22 H 0.536979 0.615143 0.805443 0.043 Uiso 1 1 calc R U . . .
C23 C 0.65120(15) 0.64139(9) 0.74147(11) 0.0510(4) Uani 1 1 d . . . . .
H23A H 0.698040 0.624699 0.708559 0.077 Uiso 1 1 calc R U . . .
H23B H 0.688460 0.655951 0.783412 0.077 Uiso 1 1 calc R U . . .
H23C H 0.614974 0.670778 0.716636 0.077 Uiso 1 1 calc R U . . .
C24 C 0.63375(14) 0.55018(8) 0.79726(11) 0.0500(4) Uani 1 1 d . . . . .
H24A H 0.586086 0.523698 0.815334 0.075 Uiso 1 1 calc R U . . .
H24B H 0.678711 0.562142 0.836808 0.075 Uiso 1 1 calc R U . . .
H24C H 0.673113 0.533502 0.759585 0.075 Uiso 1 1 calc R U . . .
C25 C 0.23317(12) 0.52764(7) 0.67818(8) 0.0369(3) Uani 1 1 d . . . . .
H25 H 0.221525 0.530091 0.730946 0.044 Uiso 1 1 calc R U . . .
C26 C 0.15690(14) 0.56448(9) 0.63931(10) 0.0511(4) Uani 1 1 d . . . . .
H26A H 0.168174 0.602017 0.654510 0.077 Uiso 1 1 calc R U . . .
H26B H 0.088991 0.553412 0.651322 0.077 Uiso 1 1 calc R U . . .
H26C H 0.164709 0.561606 0.587221 0.077 Uiso 1 1 calc R U . . .
C27 C 0.21735(18) 0.46851(8) 0.65530(12) 0.0569(5) Uani 1 1 d . . . . .
H27A H 0.233698 0.464361 0.604586 0.085 Uiso 1 1 calc R U . . .
H27B H 0.147269 0.458368 0.661717 0.085 Uiso 1 1 calc R U . . .
H27C H 0.260997 0.445041 0.684996 0.085 Uiso 1 1 calc R U . . .
C28 C 0.29788(12) 0.80007(6) 0.97083(8) 0.0329(3) Uani 1 1 d . . . . .
C29 C 0.37740(13) 0.78890(6) 1.01890(8) 0.0349(3) Uani 1 1 d . . . . .
H29 H 0.367740 0.798948 1.067503 0.042 Uiso 1 1 calc R U . . .
C30 C 0.46911(12) 0.76495(6) 1.00504(8) 0.0312(3) Uani 1 1 d . . . . .
C31 C 0.21802(15) 0.83697(8) 0.99893(10) 0.0464(4) Uani 1 1 d . . . . .
H31A H 0.164191 0.841115 0.962280 0.070 Uiso 1 1 calc R U . . .
H31B H 0.247272 0.872461 1.010167 0.070 Uiso 1 1 calc R U . . .
H31C H 0.190745 0.821303 1.042588 0.070 Uiso 1 1 calc R U . . .
C32 C 0.54861(14) 0.77044(8) 1.06425(9) 0.0434(4) Uani 1 1 d . . . . .
H32A H 0.535408 0.744486 1.102655 0.065 Uiso 1 1 calc R U . . .
H32B H 0.547422 0.807273 1.083737 0.065 Uiso 1 1 calc R U . . .
H32C H 0.614578 0.763129 1.044776 0.065 Uiso 1 1 calc R U . . .
C33 C 0.22324(12) 0.80801(6) 0.85250(8) 0.0344(3) Uani 1 1 d . . . . .
C34 C 0.13217(13) 0.78313(7) 0.83281(9) 0.0398(4) Uani 1 1 d . . . . .
C35 C 0.06695(16) 0.81119(9) 0.78601(12) 0.0550(5) Uani 1 1 d . . . . .
H35 H 0.004275 0.795488 0.772319 0.066 Uiso 1 1 calc R U . . .
C36 C 0.09183(19) 0.86123(9) 0.75932(12) 0.0636(6) Uani 1 1 d . . . . .
H36 H 0.046265 0.879736 0.727702 0.076 Uiso 1 1 calc R U . . .
C37 C 0.1825(2) 0.88451(8) 0.77829(11) 0.0589(5) Uani 1 1 d . . . . .
H37 H 0.198802 0.918962 0.759293 0.071 Uiso 1 1 calc R U . . .
C38 C 0.25090(16) 0.85846(7) 0.82495(9) 0.0461(4) Uani 1 1 d . . . . .
C39 C 0.10265(12) 0.72829(8) 0.86202(11) 0.0448(4) Uani 1 1 d . . . . .
H39 H 0.165969 0.707877 0.872976 0.054 Uiso 1 1 calc R U . . .
C40 C 0.04090(15) 0.69472(9) 0.80803(13) 0.0570(5) Uani 1 1 d . . . . .
H40A H -0.025975 0.710658 0.801602 0.086 Uiso 1 1 calc R U . . .
H40B H 0.034882 0.657619 0.825987 0.086 Uiso 1 1 calc R U . . .
H40C H 0.074081 0.694294 0.761772 0.086 Uiso 1 1 calc R U . . .
C41 C 0.04731(16) 0.73307(11) 0.93198(12) 0.0617(6) Uani 1 1 d . . . . .
H41A H 0.090162 0.751420 0.968131 0.093 Uiso 1 1 calc R U . . .
H41B H 0.030376 0.696856 0.949288 0.093 Uiso 1 1 calc R U . . .
H41C H -0.014262 0.754015 0.923598 0.093 Uiso 1 1 calc R U . . .
C42 C 0.3502(2) 0.88586(8) 0.84324(12) 0.0655(7) Uani 1 1 d . . . . .
H42 H 0.390415 0.861121 0.875434 0.079 Uiso 1 1 calc R U . . .
C43 C 0.4101(2) 0.89648(10) 0.77587(15) 0.0744(7) Uani 1 1 d . . . . .
H43A H 0.421891 0.862200 0.751052 0.112 Uiso 1 1 calc R U . . .
H43B H 0.474448 0.913100 0.789765 0.112 Uiso 1 1 calc R U . . .
H43C H 0.372241 0.920948 0.743662 0.112 Uiso 1 1 calc R U . . .
C44 C 0.3351(3) 0.93927(12) 0.88356(15) 0.1078(13) Uani 1 1 d . . . . .
H44A H 0.294317 0.963852 0.853401 0.162 Uiso 1 1 calc R U . . .
H44B H 0.400361 0.955924 0.894572 0.162 Uiso 1 1 calc R U . . .
H44C H 0.300885 0.932129 0.928442 0.162 Uiso 1 1 calc R U . . .
C45 C 0.58942(11) 0.71918(6) 0.93388(8) 0.0322(3) Uani 1 1 d . . . . .
C46 C 0.61911(11) 0.66955(7) 0.96420(9) 0.0360(3) Uani 1 1 d . . . . .
C47 C 0.71756(13) 0.65254(8) 0.95395(11) 0.0470(4) Uani 1 1 d . . . . .
H47 H 0.739321 0.618787 0.973249 0.056 Uiso 1 1 calc R U . . .
C48 C 0.78354(13) 0.68372(10) 0.91647(12) 0.0551(5) Uani 1 1 d . . . . .
H48 H 0.850360 0.671661 0.910815 0.066 Uiso 1 1 calc R U . . .
C49 C 0.75275(13) 0.73248(9) 0.88711(11) 0.0522(5) Uani 1 1 d . . . . .
H49 H 0.799036 0.753616 0.861388 0.063 Uiso 1 1 calc R U . . .
C50 C 0.65552(12) 0.75137(8) 0.89433(9) 0.0405(4) Uani 1 1 d . . . . .
C51 C 0.55102(12) 0.63457(7) 1.00895(9) 0.0382(3) Uani 1 1 d . . . . .
H51 H 0.484433 0.652904 1.010985 0.046 Uiso 1 1 calc R U . . .
C52 C 0.53501(14) 0.57895(7) 0.97486(10) 0.0452(4) Uani 1 1 d . . . . .
H52A H 0.504017 0.583162 0.926693 0.068 Uiso 1 1 calc R U . . .
H52B H 0.491028 0.557358 1.004788 0.068 Uiso 1 1 calc R U . . .
H52C H 0.599701 0.560609 0.971201 0.068 Uiso 1 1 calc R U . . .
C53 C 0.59283(18) 0.62755(9) 1.08673(11) 0.0554(5) Uani 1 1 d . . . . .
H53A H 0.655970 0.607373 1.086194 0.083 Uiso 1 1 calc R U . . .
H53B H 0.544328 0.607601 1.114989 0.083 Uiso 1 1 calc R U . . .
H53C H 0.604738 0.663207 1.108406 0.083 Uiso 1 1 calc R U . . .
C54 C 0.62317(15) 0.80584(8) 0.86351(10) 0.0469(4) Uani 1 1 d . . . . .
H54 H 0.549271 0.803927 0.853365 0.056 Uiso 1 1 calc R U . . .
C55 C 0.67243(19) 0.81900(11) 0.79243(12) 0.0679(6) Uani 1 1 d . . . . .
H55A H 0.744008 0.825865 0.801434 0.102 Uiso 1 1 calc R U . . .
H55B H 0.640885 0.851231 0.770968 0.102 Uiso 1 1 calc R U . . .
H55C H 0.663964 0.788351 0.759358 0.102 Uiso 1 1 calc R U . . .
C56 C 0.6416(2) 0.85166(9) 0.91773(13) 0.0658(6) Uani 1 1 d . . . . .
H56A H 0.605364 0.844072 0.961619 0.099 Uiso 1 1 calc R U . . .
H56B H 0.617753 0.885881 0.896780 0.099 Uiso 1 1 calc R U . . .
H56C H 0.713465 0.854372 0.929503 0.099 Uiso 1 1 calc R U . . .
C1S C 0.8684(6) 0.9432(4) 1.0502(3) 0.266(6) Uani 1 1 d . . . . .
H1S1 H 0.900864 0.967726 1.016691 0.400 Uiso 1 1 calc R U . . .
H1S2 H 0.795875 0.943546 1.040612 0.400 Uiso 1 1 calc R U . . .
H1S3 H 0.882960 0.955130 1.099728 0.400 Uiso 1 1 calc R U . . .
C2S C 0.9063(5) 0.8889(4) 1.0408(4) 0.224(5) Uani 1 1 d . . . . .
H2S1 H 0.979820 0.889061 1.049464 0.268 Uiso 1 1 calc R U . . .
H2S2 H 0.892773 0.877483 0.990374 0.268 Uiso 1 1 calc R U . . .
C3S C 0.8597(5) 0.8480(5) 1.0910(3) 0.215(5) Uani 1 1 d . . . . .
H3S1 H 0.872626 0.860288 1.141154 0.259 Uiso 1 1 calc R U . . .
H3S2 H 0.786207 0.848489 1.082062 0.259 Uiso 1 1 calc R U . . .
C4S C 0.8930(5) 0.7935(4) 1.0856(4) 0.226(5) Uani 1 1 d . . . . .
H4S1 H 0.966602 0.792904 1.094090 0.272 Uiso 1 1 calc R U . . .
H4S2 H 0.879092 0.780855 1.035816 0.272 Uiso 1 1 calc R U . . .
C5S C 0.8469(4) 0.7541(4) 1.1365(3) 0.191(4) Uani 1 1 d . . . . .
H5S1 H 0.863931 0.765598 1.186442 0.229 Uiso 1 1 calc R U . . .
H5S2 H 0.773113 0.756039 1.129913 0.229 Uiso 1 1 calc R U . . .
C6S C 0.8776(5) 0.6986(3) 1.1280(3) 0.225(4) Uani 1 1 d . . . . .
H6S1 H 0.844067 0.675924 1.163134 0.338 Uiso 1 1 calc R U . . .
H6S2 H 0.859335 0.686309 1.079233 0.338 Uiso 1 1 calc R U . . .
H6S3 H 0.950345 0.695888 1.135881 0.338 Uiso 1 1 calc R U . . .

loop_
_atom_site_aniso_label
_atom_site_aniso_U_11
_atom_site_aniso_U_22
_atom_site_aniso_U_33
_atom_site_aniso_U_23
_atom_site_aniso_U_13
_atom_site_aniso_U_12
Ga1 0.03095(9) 0.02201(8) 0.02149(8) 0.00005(6) 0.00093(6) -0.00095(6)
As1 0.02745(8) 0.02186(7) 0.02305(7) 0.00093(5) -0.00026(5) 0.00066(5)
O1 0.0360(5) 0.0235(5) 0.0271(5) -0.0003(4) -0.0010(4) -0.0025(4)
N1 0.0318(6) 0.0247(6) 0.0275(6) 0.0023(4) 0.0012(4) -0.0027(5)
N2 0.0347(6) 0.0245(6) 0.0248(6) 0.0014(4) 0.0031(4) 0.0036(5)
N3 0.0380(6) 0.0234(5) 0.0263(6) 0.0020(4) 0.0018(5) 0.0034(5)
N4 0.0313(6) 0.0271(6) 0.0256(6) 0.0004(4) -0.0005(4) -0.0045(5)
P2 0.0540(3) 0.0559(3) 0.02611(19) 0.00111(17) 0.00915(17) -0.0072(2)
C1 0.0657(12) 0.0487(10) 0.0250(7) 0.0042(7) 0.0047(7) -0.0016(8)
O2 0.0683(10) 0.1106(15) 0.0405(8) 0.0096(8) -0.0098(7) -0.0070(9)
C2 0.0396(8) 0.0274(7) 0.0313(7) 0.0054(6) 0.0006(6) 0.0003(6)
C3 0.0426(8) 0.0258(7) 0.0316(7) 0.0033(6) 0.0003(6) 0.0053(6)
C4 0.0313(7) 0.0293(7) 0.0306(7) 0.0040(5) 0.0029(5) -0.0042(5)
C5 0.0359(7) 0.0323(7) 0.0307(7) 0.0042(6) 0.0031(6) -0.0026(6)
C6 0.0438(9) 0.0508(10) 0.0327(8) 0.0015(7) 0.0083(7) -0.0026(7)
C7 0.0371(9) 0.0656(12) 0.0465(10) 0.0056(9) 0.0132(7) -0.0014(8)
C8 0.0319(8) 0.0588(11) 0.0474(10) 0.0049(8) 0.0026(7) -0.0083(7)
C9 0.0342(7) 0.0402(8) 0.0371(8) 0.0036(6) 0.0009(6) -0.0093(6)
C10 0.0380(8) 0.0396(8) 0.0266(7) -0.0002(6) 0.0014(6) -0.0045(6)
C11 0.0546(10) 0.0488(10) 0.0486(10) -0.0122(8) 0.0052(8) -0.0101(8)
C12 0.0521(10) 0.0608(12) 0.0321(8) 0.0090(8) -0.0036(7) -0.0006(9)
C13 0.0380(8) 0.0585(11) 0.0387(9) -0.0002(8) -0.0009(7) -0.0203(8)
C14 0.0453(11) 0.121(2) 0.0493(12) -0.0040(13) -0.0106(9) -0.0225(12)
C15 0.0829(15) 0.0533(12) 0.0470(11) -0.0090(9) 0.0090(10) -0.0330(11)
C16 0.0380(7) 0.0259(7) 0.0267(7) 0.0001(5) 0.0026(5) 0.0076(6)
C17 0.0373(7) 0.0314(7) 0.0308(7) 0.0007(6) 0.0039(6) 0.0081(6)
C18 0.0415(8) 0.0497(10) 0.0355(8) 0.0016(7) 0.0092(7) 0.0059(7)
C19 0.0547(10) 0.0601(11) 0.0277(8) -0.0013(7) 0.0086(7) 0.0083(9)
C20 0.0497(9) 0.0527(10) 0.0286(8) -0.0044(7) -0.0013(7) 0.0060(8)
C21 0.0416(8) 0.0317(7) 0.0293(7) 0.0001(6) 0.0002(6) 0.0063(6)
C22 0.0352(7) 0.0393(8) 0.0344(8) -0.0017(6) 0.0030(6) 0.0039(6)
C23 0.0469(10) 0.0560(11) 0.0504(10) -0.0007(9) 0.0049(8) -0.0089(8)
C24 0.0461(10) 0.0508(11) 0.0526(11) 0.0012(8) -0.0081(8) 0.0107(8)
C25 0.0431(8) 0.0360(8) 0.0311(7) -0.0017(6) -0.0032(6) -0.0003(6)
C26 0.0434(9) 0.0673(13) 0.0423(9) 0.0110(9) -0.0042(7) 0.0051(9)
C27 0.0734(13) 0.0468(11) 0.0507(11) -0.0144(9) 0.0034(9) -0.0110(10)
C28 0.0455(8) 0.0253(7) 0.0283(7) 0.0010(5) 0.0069(6) 0.0023(6)
C29 0.0496(9) 0.0325(7) 0.0227(7) -0.0027(6) 0.0031(6) 0.0001(6)
C30 0.0414(8) 0.0275(7) 0.0246(6) 0.0017(5) -0.0013(6) -0.0068(6)
C31 0.0591(11) 0.0420(9) 0.0384(9) -0.0065(7) 0.0062(7) 0.0152(8)
C32 0.0513(10) 0.0471(9) 0.0311(8) -0.0054(7) -0.0077(7) -0.0047(8)
C33 0.0470(8) 0.0282(7) 0.0279(7) 0.0008(6) 0.0000(6) 0.0102(6)
C34 0.0409(8) 0.0378(8) 0.0406(8) 0.0029(7) -0.0005(7) 0.0132(7)
C35 0.0527(11) 0.0547(11) 0.0569(11) 0.0078(9) -0.0111(9) 0.0182(9)
C36 0.0791(15) 0.0564(12) 0.0543(12) 0.0127(10) -0.0152(11) 0.0278(11)
C37 0.0943(16) 0.0365(9) 0.0454(10) 0.0120(8) -0.0072(10) 0.0129(10)
C38 0.0735(12) 0.0307(8) 0.0338(8) 0.0046(6) -0.0057(8) 0.0027(8)
C39 0.0298(7) 0.0435(9) 0.0606(11) 0.0094(8) -0.0054(7) 0.0057(7)
C40 0.0440(10) 0.0507(11) 0.0757(14) -0.0007(10) -0.0070(9) 0.0024(8)
C41 0.0485(11) 0.0781(15) 0.0583(12) 0.0155(11) -0.0024(9) -0.0097(10)
C42 0.1004(18) 0.0396(10) 0.0551(12) 0.0199(9) -0.0215(12) -0.0211(11)
C43 0.0924(18) 0.0502(12) 0.0800(17) 0.0212(12) -0.0056(14) -0.0161(12)
C44 0.201(4) 0.0642(17) 0.0579(15) -0.0066(13) 0.0005(19) -0.060(2)
C45 0.0292(7) 0.0380(8) 0.0292(7) -0.0028(6) -0.0013(5) -0.0058(6)
C46 0.0297(7) 0.0426(9) 0.0354(8) -0.0011(6) -0.0039(6) -0.0012(6)
C47 0.0320(8) 0.0552(11) 0.0532(10) 0.0002(8) -0.0047(7) 0.0028(7)
C48 0.0273(8) 0.0729(14) 0.0649(12) -0.0042(10) -0.0005(8) -0.0019(8)
C49 0.0342(8) 0.0684(13) 0.0544(11) -0.0014(9) 0.0062(8) -0.0178(8)
C50 0.0365(8) 0.0482(10) 0.0367(8) -0.0009(7) -0.0009(6) -0.0129(7)
C51 0.0366(8) 0.0379(8) 0.0400(8) 0.0076(7) -0.0004(6) 0.0041(6)
C52 0.0451(9) 0.0407(9) 0.0494(10) 0.0041(8) -0.0031(7) -0.0006(7)
C53 0.0733(13) 0.0505(11) 0.0418(10) 0.0084(8) -0.0067(9) 0.0005(10)
C54 0.0499(10) 0.0472(10) 0.0438(9) 0.0065(8) 0.0041(7) -0.0193(8)
C55 0.0760(15) 0.0749(16) 0.0535(12) 0.0153(11) 0.0129(11) -0.0215(12)
C56 0.0886(16) 0.0485(12) 0.0605(13) 0.0013(10) 0.0039(11) -0.0217(11)
C1S 0.247(9) 0.450(17) 0.097(4) -0.014(7) -0.080(5) 0.061(10)
C2S 0.114(4) 0.386(15) 0.170(7) -0.128(8) 0.000(4) -0.069(6)
C3S 0.125(4) 0.449(15) 0.073(3) -0.039(6) 0.016(3) 0.047(7)
C4S 0.149(5) 0.368(13) 0.165(6) -0.170(8) 0.055(4) -0.031(6)
C5S 0.128(4) 0.337(11) 0.104(4) -0.058(5) -0.028(3) 0.083(5)
C6S 0.189(6) 0.327(10) 0.154(5) -0.143(6) -0.079(4) 0.125(7)

loop_
_atom_type_symbol
_atom_type_description
_atom_type_scat_dispersion_real
_atom_type_scat_dispersion_imag
_atom_type_scat_source
C C 0.0181 0.0091 'International Tables Vol C Tables 4.2.6.8 and 6.1.1.4'
H H 0.0000 0.0000 'International Tables Vol C Tables 4.2.6.8 and 6.1.1.4'
N N 0.0311 0.0180 'International Tables Vol C Tables 4.2.6.8 and 6.1.1.4'
O O 0.0492 0.0322 'International Tables Vol C Tables 4.2.6.8 and 6.1.1.4'
P P 0.2955 0.4335 'International Tables Vol C Tables 4.2.6.8 and 6.1.1.4'
Ga Ga -1.2846 0.7763 'International Tables Vol C Tables 4.2.6.8 and 6.1.1.4'
As As -0.9300 1.0051 'International Tables Vol C Tables 4.2.6.8 and 6.1.1.4'

loop_
_geom_angle_atom_site_label_1
_geom_angle_atom_site_label_2
_geom_angle_atom_site_label_3
_geom_angle
_geom_angle_site_symmetry_1
_geom_angle_site_symmetry_3
_geom_angle_publ_flag
O1 Ga1 N3 116.02(5) . . ?
O1 Ga1 N4 105.48(5) . . ?
N3 Ga1 N4 96.89(5) . . ?
O1 Ga1 P2 111.06(3) . . ?
N3 Ga1 P2 112.89(4) . . ?
N4 Ga1 P2 113.54(4) . . ?
O1 As1 N1 101.09(5) . . ?
O1 As1 N2 101.46(5) . . ?
N1 As1 N2 86.99(5) . . ?
As1 O1 Ga1 125.12(6) . . ?
C4 N1 C2 119.68(12) . . ?
C4 N1 As1 123.51(10) . . ?
C2 N1 As1 111.84(9) . . ?
C16 N2 C3 116.11(11) . . ?
C16 N2 As1 117.94(9) . . ?
C3 N2 As1 113.04(9) . . ?
C28 N3 C33 118.19(12) . . ?
C28 N3 Ga1 120.58(10) . . ?
C33 N3 Ga1 120.76(9) . . ?
C30 N4 C45 119.09(12) . . ?
C30 N4 Ga1 120.63(10) . . ?
C45 N4 Ga1 120.24(9) . . ?
C1 P2 Ga1 92.98(6) . . ?
O2 C1 P2 174.38(17) . . ?
N1 C2 C3 106.49(12) . . ?
N1 C2 H2A 110.4 . . ?
C3 C2 H2A 110.4 . . ?
N1 C2 H2B 110.4 . . ?
C3 C2 H2B 110.4 . . ?
H2A C2 H2B 108.6 . . ?
N2 C3 C2 107.85(12) . . ?
N2 C3 H3A 110.1 . . ?
C2 C3 H3A 110.1 . . ?
N2 C3 H3B 110.1 . . ?
C2 C3 H3B 110.1 . . ?
H3A C3 H3B 108.4 . . ?
C5 C4 C9 120.15(14) . . ?
C5 C4 N1 122.12(13) . . ?
C9 C4 N1 117.72(13) . . ?
C6 C5 C4 118.28(15) . . ?
C6 C5 C10 118.57(14) . . ?
C4 C5 C10 123.13(14) . . ?
C7 C6 C5 121.57(16) . . ?
C7 C6 H6 119.2 . . ?
C5 C6 H6 119.2 . . ?
C8 C7 C6 119.82(16) . . ?
C8 C7 H7 120.1 . . ?
C6 C7 H7 120.1 . . ?
C7 C8 C9 121.20(16) . . ?
C7 C8 H8 119.4 . . ?
C9 C8 H8 119.4 . . ?
C8 C9 C4 118.95(15) . . ?
C8 C9 C13 120.37(15) . . ?
C4 C9 C13 120.66(14) . . ?
C5 C10 C11 112.47(14) . . ?
C5 C10 C12 109.77(14) . . ?
C11 C10 C12 110.70(15) . . ?
C5 C10 H10 107.9 . . ?
C11 C10 H10 107.9 . . ?
C12 C10 H10 107.9 . . ?
C10 C11 H11A 109.5 . . ?
C10 C11 H11B 109.5 . . ?
H11A C11 H11B 109.5 . . ?
C10 C11 H11C 109.5 . . ?
H11A C11 H11C 109.5 . . ?
H11B C11 H11C 109.5 . . ?
C10 C12 H12A 109.5 . . ?
C10 C12 H12B 109.5 . . ?
H12A C12 H12B 109.5 . . ?
C10 C12 H12C 109.5 . . ?
H12A C12 H12C 109.5 . . ?
H12B C12 H12C 109.5 . . ?
C9 C13 C15 110.39(16) . . ?
C9 C13 C14 113.51(17) . . ?
C15 C13 C14 110.24(18) . . ?
C9 C13 H13 107.5 . . ?
C15 C13 H13 107.5 . . ?
C14 C13 H13 107.5 . . ?
C13 C14 H14A 109.5 . . ?
C13 C14 H14B 109.5 . . ?
H14A C14 H14B 109.5 . . ?
C13 C14 H14C 109.5 . . ?
H14A C14 H14C 109.5 . . ?
H14B C14 H14C 109.5 . . ?
C13 C15 H15A 109.5 . . ?
C13 C15 H15B 109.5 . . ?
H15A C15 H15B 109.5 . . ?
C13 C15 H15C 109.5 . . ?
H15A C15 H15C 109.5 . . ?
H15B C15 H15C 109.5 . . ?
C17 C16 C21 120.27(14) . . ?
C17 C16 N2 118.51(13) . . ?
C21 C16 N2 121.22(14) . . ?
C18 C17 C16 118.75(15) . . ?
C18 C17 C22 119.80(15) . . ?
C16 C17 C22 121.41(13) . . ?
C19 C18 C17 121.46(16) . . ?
C19 C18 H18 119.3 . . ?
C17 C18 H18 119.3 . . ?
C20 C19 C18 119.37(16) . . ?
C20 C19 H19 120.3 . . ?
C18 C19 H19 120.3 . . ?
C19 C20 C21 121.63(16) . . ?
C19 C20 H20 119.2 . . ?
C21 C20 H20 119.2 . . ?
C20 C21 C16 118.51(15) . . ?
C20 C21 C25 118.31(15) . . ?
C16 C21 C25 123.18(14) . . ?
C17 C22 C23 113.40(14) . . ?
C17 C22 C24 110.05(14) . . ?
C23 C22 C24 109.36(15) . . ?
C17 C22 H22 108.0 . . ?
C23 C22 H22 108.0 . . ?
C24 C22 H22 108.0 . . ?
C22 C23 H23A 109.5 . . ?
C22 C23 H23B 109.5 . . ?
H23A C23 H23B 109.5 . . ?
C22 C23 H23C 109.5 . . ?
H23A C23 H23C 109.5 . . ?
H23B C23 H23C 109.5 . . ?
C22 C24 H24A 109.5 . . ?
C22 C24 H24B 109.5 . . ?
H24A C24 H24B 109.5 . . ?
C22 C24 H24C 109.5 . . ?
H24A C24 H24C 109.5 . . ?
H24B C24 H24C 109.5 . . ?
C21 C25 C26 111.66(14) . . ?
C21 C25 C27 111.08(15) . . ?
C26 C25 C27 110.61(16) . . ?
C21 C25 H25 107.8 . . ?
C26 C25 H25 107.8 . . ?
C27 C25 H25 107.8 . . ?
C25 C26 H26A 109.5 . . ?
C25 C26 H26B 109.5 . . ?
H26A C26 H26B 109.5 . . ?
C25 C26 H26C 109.5 . . ?
H26A C26 H26C 109.5 . . ?
H26B C26 H26C 109.5 . . ?
C25 C27 H27A 109.5 . . ?
C25 C27 H27B 109.5 . . ?
H27A C27 H27B 109.5 . . ?
C25 C27 H27C 109.5 . . ?
H27A C27 H27C 109.5 . . ?
H27B C27 H27C 109.5 . . ?
N3 C28 C29 123.86(14) . . ?
N3 C28 C31 120.63(14) . . ?
C29 C28 C31 115.49(14) . . ?
C30 C29 C28 128.52(14) . . ?
C30 C29 H29 115.7 . . ?
C28 C29 H29 115.7 . . ?
N4 C30 C29 124.15(14) . . ?
N4 C30 C32 120.43(14) . . ?
C29 C30 C32 115.42(14) . . ?
C28 C31 H31A 109.5 . . ?
C28 C31 H31B 109.5 . . ?
H31A C31 H31B 109.5 . . ?
C28 C31 H31C 109.5 . . ?
H31A C31 H31C 109.5 . . ?
H31B C31 H31C 109.5 . . ?
C30 C32 H32A 109.5 . . ?
C30 C32 H32B 109.5 . . ?
H32A C32 H32B 109.5 . . ?
C30 C32 H32C 109.5 . . ?
H32A C32 H32C 109.5 . . ?
H32B C32 H32C 109.5 . . ?
C34 C33 C38 122.10(15) . . ?
C34 C33 N3 119.48(14) . . ?
C38 C33 N3 118.41(15) . . ?
C35 C34 C33 117.66(17) . . ?
C35 C34 C39 120.20(17) . . ?
C33 C34 C39 122.13(14) . . ?
C36 C35 C34 121.2(2) . . ?
C36 C35 H35 119.4 . . ?
C34 C35 H35 119.4 . . ?
C37 C36 C35 120.24(18) . . ?
C37 C36 H36 119.9 . . ?
C35 C36 H36 119.9 . . ?
C36 C37 C38 121.28(19) . . ?
C36 C37 H37 119.4 . . ?
C38 C37 H37 119.4 . . ?
C37 C38 C33 117.50(19) . . ?
C37 C38 C42 118.89(18) . . ?
C33 C38 C42 123.61(16) . . ?
C34 C39 C41 112.06(17) . . ?
C34 C39 C40 113.07(16) . . ?
C41 C39 C40 109.75(17) . . ?
C34 C39 H39 107.2 . . ?
C41 C39 H39 107.2 . . ?
C40 C39 H39 107.2 . . ?
C39 C40 H40A 109.5 . . ?
C39 C40 H40B 109.5 . . ?
H40A C40 H40B 109.5 . . ?
C39 C40 H40C 109.5 . . ?
H40A C40 H40C 109.5 . . ?
H40B C40 H40C 109.5 . . ?
C39 C41 H41A 109.5 . . ?
C39 C41 H41B 109.5 . . ?
H41A C41 H41B 109.5 . . ?
C39 C41 H41C 109.5 . . ?
H41A C41 H41C 109.5 . . ?
H41B C41 H41C 109.5 . . ?
C38 C42 C43 111.66(19) . . ?
C38 C42 C44 111.4(3) . . ?
C43 C42 C44 109.4(2) . . ?
C38 C42 H42 108.1 . . ?
C43 C42 H42 108.1 . . ?
C44 C42 H42 108.1 . . ?
C42 C43 H43A 109.5 . . ?
C42 C43 H43B 109.5 . . ?
H43A C43 H43B 109.5 . . ?
C42 C43 H43C 109.5 . . ?
H43A C43 H43C 109.5 . . ?
H43B C43 H43C 109.5 . . ?
C42 C44 H44A 109.5 . . ?
C42 C44 H44B 109.5 . . ?
H44A C44 H44B 109.5 . . ?
C42 C44 H44C 109.5 . . ?
H44A C44 H44C 109.5 . . ?
H44B C44 H44C 109.5 . . ?
C46 C45 C50 121.92(15) . . ?
C46 C45 N4 119.73(13) . . ?
C50 C45 N4 118.33(14) . . ?
C47 C46 C45 117.59(16) . . ?
C47 C46 C51 118.98(16) . . ?
C45 C46 C51 123.42(14) . . ?
C48 C47 C46 121.35(19) . . ?
C48 C47 H47 119.3 . . ?
C46 C47 H47 119.3 . . ?
C47 C48 C49 120.11(17) . . ?
C47 C48 H48 119.9 . . ?
C49 C48 H48 119.9 . . ?
C48 C49 C50 121.48(17) . . ?
C48 C49 H49 119.3 . . ?
C50 C49 H49 119.3 . . ?
C49 C50 C45 117.54(17) . . ?
C49 C50 C54 121.06(16) . . ?
C45 C50 C54 121.35(16) . . ?
C46 C51 C52 111.29(14) . . ?
C46 C51 C53 111.81(15) . . ?
C52 C51 C53 109.25(15) . . ?
C46 C51 H51 108.1 . . ?
C52 C51 H51 108.1 . . ?
C53 C51 H51 108.1 . . ?
C51 C52 H52A 109.5 . . ?
C51 C52 H52B 109.5 . . ?
H52A C52 H52B 109.5 . . ?
C51 C52 H52C 109.5 . . ?
H52A C52 H52C 109.5 . . ?
H52B C52 H52C 109.5 . . ?
C51 C53 H53A 109.5 . . ?
C51 C53 H53B 109.5 . . ?
H53A C53 H53B 109.5 . . ?
C51 C53 H53C 109.5 . . ?
H53A C53 H53C 109.5 . . ?
H53B C53 H53C 109.5 . . ?
C50 C54 C55 112.89(18) . . ?
C50 C54 C56 111.66(16) . . ?
C55 C54 C56 110.30(17) . . ?
C50 C54 H54 107.2 . . ?
C55 C54 H54 107.2 . . ?
C56 C54 H54 107.2 . . ?
C54 C55 H55A 109.5 . . ?
C54 C55 H55B 109.5 . . ?
H55A C55 H55B 109.5 . . ?
C54 C55 H55C 109.5 . . ?
H55A C55 H55C 109.5 . . ?
H55B C55 H55C 109.5 . . ?
C54 C56 H56A 109.5 . . ?
C54 C56 H56B 109.5 . . ?
H56A C56 H56B 109.5 . . ?
C54 C56 H56C 109.5 . . ?
H56A C56 H56C 109.5 . . ?
H56B C56 H56C 109.5 . . ?
C2S C1S H1S1 109.5 . . ?
C2S C1S H1S2 109.5 . . ?
H1S1 C1S H1S2 109.5 . . ?
C2S C1S H1S3 109.5 . . ?
H1S1 C1S H1S3 109.5 . . ?
H1S2 C1S H1S3 109.5 . . ?
C1S C2S C3S 113.0(8) . . ?
C1S C2S H2S1 109.0 . . ?
C3S C2S H2S1 109.0 . . ?
C1S C2S H2S2 109.0 . . ?
C3S C2S H2S2 109.0 . . ?
H2S1 C2S H2S2 107.8 . . ?
C4S C3S C2S 116.7(6) . . ?
C4S C3S H3S1 108.1 . . ?
C2S C3S H3S1 108.1 . . ?
C4S C3S H3S2 108.1 . . ?
C2S C3S H3S2 108.1 . . ?
H3S1 C3S H3S2 107.3 . . ?
C3S C4S C5S 115.6(6) . . ?
C3S C4S H4S1 108.4 . . ?
C5S C4S H4S1 108.4 . . ?
C3S C4S H4S2 108.4 . . ?
C5S C4S H4S2 108.4 . . ?
H4S1 C4S H4S2 107.4 . . ?
C6S C5S C4S 115.0(6) . . ?
C6S C5S H5S1 108.5 . . ?
C4S C5S H5S1 108.5 . . ?
C6S C5S H5S2 108.5 . . ?
C4S C5S H5S2 108.5 . . ?
H5S1 C5S H5S2 107.5 . . ?
C5S C6S H6S1 109.5 . . ?
C5S C6S H6S2 109.5 . . ?
H6S1 C6S H6S2 109.5 . . ?
C5S C6S H6S3 109.5 . . ?
H6S1 C6S H6S3 109.5 . . ?
H6S2 C6S H6S3 109.5 . . ?

loop_
_geom_bond_atom_site_label_1
_geom_bond_atom_site_label_2
_geom_bond_distance
_geom_bond_site_symmetry_2
_geom_bond_publ_flag
Ga1 O1 1.8220(10) . ?
Ga1 N3 1.9447(12) . ?
Ga1 N4 1.9514(12) . ?
Ga1 P2 2.3512(4) . ?
As1 O1 1.7826(10) . ?
As1 N1 1.8444(12) . ?
As1 N2 1.8615(12) . ?
N1 C4 1.4362(19) . ?
N1 C2 1.4632(19) . ?
N2 C16 1.4436(18) . ?
N2 C3 1.4750(18) . ?
N3 C28 1.3390(19) . ?
N3 C33 1.4505(19) . ?
N4 C30 1.3339(19) . ?
N4 C45 1.4465(19) . ?
P2 C1 1.644(2) . ?
C1 O2 1.160(3) . ?
C2 C3 1.521(2) . ?
C2 H2A 0.9900 . ?
C2 H2B 0.9900 . ?
C3 H3A 0.9900 . ?
C3 H3B 0.9900 . ?
C4 C5 1.408(2) . ?
C4 C9 1.417(2) . ?
C5 C6 1.398(2) . ?
C5 C10 1.519(2) . ?
C6 C7 1.380(3) . ?
C6 H6 0.9500 . ?
C7 C8 1.377(3) . ?
C7 H7 0.9500 . ?
C8 C9 1.389(2) . ?
C8 H8 0.9500 . ?
C9 C13 1.522(2) . ?
C10 C11 1.526(2) . ?
C10 C12 1.534(2) . ?
C10 H10 1.0000 . ?
C11 H11A 0.9800 . ?
C11 H11B 0.9800 . ?
C11 H11C 0.9800 . ?
C12 H12A 0.9800 . ?
C12 H12B 0.9800 . ?
C12 H12C 0.9800 . ?
C13 C15 1.522(3) . ?
C13 C14 1.537(3) . ?
C13 H13 1.0000 . ?
C14 H14A 0.9800 . ?
C14 H14B 0.9800 . ?
C14 H14C 0.9800 . ?
C15 H15A 0.9800 . ?
C15 H15B 0.9800 . ?
C15 H15C 0.9800 . ?
C16 C17 1.408(2) . ?
C16 C21 1.412(2) . ?
C17 C18 1.395(2) . ?
C17 C22 1.519(2) . ?
C18 C19 1.385(3) . ?
C18 H18 0.9500 . ?
C19 C20 1.379(3) . ?
C19 H19 0.9500 . ?
C20 C21 1.397(2) . ?
C20 H20 0.9500 . ?
C21 C25 1.518(2) . ?
C22 C23 1.529(2) . ?
C22 C24 1.530(2) . ?
C22 H22 1.0000 . ?
C23 H23A 0.9800 . ?
C23 H23B 0.9800 . ?
C23 H23C 0.9800 . ?
C24 H24A 0.9800 . ?
C24 H24B 0.9800 . ?
C24 H24C 0.9800 . ?
C25 C26 1.530(2) . ?
C25 C27 1.535(2) . ?
C25 H25 1.0000 . ?
C26 H26A 0.9800 . ?
C26 H26B 0.9800 . ?
C26 H26C 0.9800 . ?
C27 H27A 0.9800 . ?
C27 H27B 0.9800 . ?
C27 H27C 0.9800 . ?
C28 C29 1.394(2) . ?
C28 C31 1.509(2) . ?
C29 C30 1.392(2) . ?
C29 H29 0.9500 . ?
C30 C32 1.511(2) . ?
C31 H31A 0.9800 . ?
C31 H31B 0.9800 . ?
C31 H31C 0.9800 . ?
C32 H32A 0.9800 . ?
C32 H32B 0.9800 . ?
C32 H32C 0.9800 . ?
C33 C34 1.401(2) . ?
C33 C38 1.402(2) . ?
C34 C35 1.396(2) . ?
C34 C39 1.517(2) . ?
C35 C36 1.377(3) . ?
C35 H35 0.9500 . ?
C36 C37 1.376(4) . ?
C36 H36 0.9500 . ?
C37 C38 1.397(3) . ?
C37 H37 0.9500 . ?
C38 C42 1.518(3) . ?
C39 C41 1.521(3) . ?
C39 C40 1.524(3) . ?
C39 H39 1.0000 . ?
C40 H40A 0.9800 . ?
C40 H40B 0.9800 . ?
C40 H40C 0.9800 . ?
C41 H41A 0.9800 . ?
C41 H41B 0.9800 . ?
C41 H41C 0.9800 . ?
C42 C43 1.530(4) . ?
C42 C44 1.535(4) . ?
C42 H42 1.0000 . ?
C43 H43A 0.9800 . ?
C43 H43B 0.9800 . ?
C43 H43C 0.9800 . ?
C44 H44A 0.9800 . ?
C44 H44B 0.9800 . ?
C44 H44C 0.9800 . ?
C45 C46 1.402(2) . ?
C45 C50 1.412(2) . ?
C46 C47 1.399(2) . ?
C46 C51 1.522(2) . ?
C47 C48 1.377(3) . ?
C47 H47 0.9500 . ?
C48 C49 1.380(3) . ?
C48 H48 0.9500 . ?
C49 C50 1.391(3) . ?
C49 H49 0.9500 . ?
C50 C54 1.520(3) . ?
C51 C52 1.526(2) . ?
C51 C53 1.543(2) . ?
C51 H51 1.0000 . ?
C52 H52A 0.9800 . ?
C52 H52B 0.9800 . ?
C52 H52C 0.9800 . ?
C53 H53A 0.9800 . ?
C53 H53B 0.9800 . ?
C53 H53C 0.9800 . ?
C54 C55 1.530(3) . ?
C54 C56 1.531(3) . ?
C54 H54 1.0000 . ?
C55 H55A 0.9800 . ?
C55 H55B 0.9800 . ?
C55 H55C 0.9800 . ?
C56 H56A 0.9800 . ?
C56 H56B 0.9800 . ?
C56 H56C 0.9800 . ?
C1S C2S 1.447(11) . ?
C1S H1S1 0.9800 . ?
C1S H1S2 0.9800 . ?
C1S H1S3 0.9800 . ?
C2S C3S 1.523(12) . ?
C2S H2S1 0.9900 . ?
C2S H2S2 0.9900 . ?
C3S C4S 1.423(12) . ?
C3S H3S1 0.9900 . ?
C3S H3S2 0.9900 . ?
C4S C5S 1.504(11) . ?
C4S H4S1 0.9900 . ?
C4S H4S2 0.9900 . ?
C5S C6S 1.442(9) . ?
C5S H5S1 0.9900 . ?
C5S H5S2 0.9900 . ?
C6S H6S1 0.9800 . ?
C6S H6S2 0.9800 . ?
C6S H6S3 0.9800 . ?
